data_2239477
loop_
_publ_author_name
'Rahman, Md. A'
'Karim, Mohammad'
'Arifuzzaman, Md.'
'Siddiquee, Tasneem'
'Daniels, Lee M.'

_publ_section_title
;
 2,9-Bis(5-sulfanylidene-4,5-dihydro-1,3,4-oxadiazol-2-yl)-1,10-phenanthroline
 dimethyl sulfoxide disolvate
;
_journal_coeditor_code FJ2661
_journal_issue 3
_journal_name_full 'Acta Crystallographica Section E'
_journal_page_first o321
_journal_page_last o322
_journal_paper_doi 10.1107/S1600536814003304
_journal_volume 70
_journal_year 2014
_chemical_formula_iupac 'C16 H8 N6 O2 S2, 2C2 H6 O S'
_chemical_formula_moiety 'C16 H8 N6 O2 S2, 2(C2 H6 O S)'
_chemical_formula_sum 'C20 H20 N6 O4 S4'
_chemical_formula_weight 536.66
_chemical_name_common
;
2,9-Bis(5-sulfanylidene-4,5-dihydro-1,3,4-oxadiazol-2-yl)-1,10-phenanthroline
dimethyl sulfoxide disolvate
;
_chemical_name_systematic
;
2,9-Bis(4,5-dihydro-1,3,4-oxadiazol-2-yl)-1,10-phenanthroline
dimethyl sulfoxide disolvate
;
_space_group_IT_number 15
_symmetry_cell_setting monoclinic
_symmetry_space_group_name_Hall '-C 2yc'
_symmetry_space_group_name_H-M 'C 1 2/c 1'
_atom_sites_solution_hydrogens geom
_atom_sites_solution_primary direct
_atom_sites_solution_secondary difmap
_audit_conform_dict_name cif_core.dic
_audit_conform_dict_version 2.4
_audit_creation_method 'manual edi from SHELX ouput'
_cell_angle_alpha 90
_cell_angle_beta 112.837(14)
_cell_angle_gamma 90
_cell_formula_units_Z 4
_cell_length_a 14.113(11)
_cell_length_b 11.161(8)
_cell_length_c 16.708(12)
_cell_measurement_reflns_used 2562
_cell_measurement_temperature 277(2)
_cell_measurement_theta_max 27.7
_cell_measurement_theta_min 3
_cell_volume 2425(3)
_computing_cell_refinement 'CrystalClear (Pflugrath, 1999)'
_computing_data_collection 'CrystalClear (Pflugrath, 1999)'
_computing_data_reduction 'CrystalClear (Pflugrath, 1999)'
_computing_molecular_graphics 'ORTEP-3 for Windows (Farrugia, 2012)'
_computing_publication_material 'WinGX (Farrugia, 2012) and publCIF (Westrip, 2010)'
_computing_structure_refinement 'SHELXL97 (Sheldrick, 2008)'
_computing_structure_solution 'SHELXS97 (Sheldrick, 2008)'
_diffrn_ambient_temperature 277(2)
_diffrn_measured_fraction_theta_full 0.991
_diffrn_measured_fraction_theta_max 0.979
_diffrn_measurement_device_type 'Rigaku XtaLAB mini'
_diffrn_measurement_method 'profile data from \w-scans'
_diffrn_radiation_monochromator graphite
_diffrn_radiation_type MoK\a
_diffrn_radiation_wavelength 0.71075
_diffrn_reflns_av_R_equivalents 0.0394
_diffrn_reflns_limit_h_max 16
_diffrn_reflns_limit_h_min -18
_diffrn_reflns_limit_k_max 14
_diffrn_reflns_limit_k_min -10
_diffrn_reflns_limit_l_max 17
_diffrn_reflns_limit_l_min -21
_diffrn_reflns_number 5592
_diffrn_reflns_theta_full 25.25
_diffrn_reflns_theta_max 27.48
_diffrn_reflns_theta_min 3.02
_diffrn_standards_decay_% 0
_diffrn_standards_interval_count 0
_diffrn_standards_number 0
_exptl_absorpt_coefficient_mu 0.432
_exptl_absorpt_correction_T_max 0.9381
_exptl_absorpt_correction_T_min 0.8395
_exptl_absorpt_correction_type multi-scan
_exptl_absorpt_process_details '(CrystalClear; Pflugrath, 1999)'
_exptl_crystal_colour white
_exptl_crystal_density_diffrn 1.47
_exptl_crystal_density_method 'not measured'
_exptl_crystal_description prism
_exptl_crystal_F_000 1112
_exptl_crystal_size_max 0.42
_exptl_crystal_size_mid 0.26
_exptl_crystal_size_min 0.15
_refine_diff_density_max 0.301
_refine_diff_density_min -0.585
_refine_ls_extinction_method none
_refine_ls_goodness_of_fit_ref 1.03
_refine_ls_hydrogen_treatment mixed
_refine_ls_matrix_type full
_refine_ls_number_parameters 164
_refine_ls_number_reflns 2741
_refine_ls_number_restraints 0
_refine_ls_restrained_S_all 1.03
_refine_ls_R_factor_all 0.1142
_refine_ls_R_factor_gt 0.0667
_refine_ls_shift/su_max 0.001
_refine_ls_shift/su_mean 0
_refine_ls_structure_factor_coef Fsqd
_refine_ls_weighting_details 'calc w=1/[\s^2^(Fo^2^)+(0.0524P)^2^+6.1166P] where P=(Fo^2^+2Fc^2^)/3'
_refine_ls_weighting_scheme calc
_refine_ls_wR_factor_gt 0.1440
_refine_ls_wR_factor_ref 0.1713
_reflns_number_gt 1691
_reflns_number_total 2741
_reflns_threshold_expression I>2\s(I)
_cod_data_source_file fj2661sup1.cif
_cod_data_source_block I
_cod_original_sg_symbol_H-M 'C 2/c'
_cod_database_code 2239477
_cod_database_fobs_code 2239477
_shelxl_version_number .2013

loop_
_space_group_symop_operation_xyz
'x, y, z'
'-x, y, -z+1/2'
'x+1/2, y+1/2, z'
'-x+1/2, y+1/2, -z+1/2'
'-x, -y, -z'
'x, -y, z-1/2'
'-x+1/2, -y+1/2, -z'
'x+1/2, -y+1/2, z-1/2'

loop_
_atom_site_type_symbol
_atom_site_label
_atom_site_fract_x
_atom_site_fract_y
_atom_site_fract_z
_atom_site_U_iso_or_equiv
_atom_site_adp_type
_atom_site_calc_flag
_atom_site_occupancy
_atom_site_disorder_assembly
_atom_site_disorder_group
S S2 0.26830(13) 1.33767(13) 0.77108(7) 0.0922(6) Uani d 0.953(3) A 1
S S2B 0.265(2) 1.355(3) 0.695(2) 0.092 Uiso d 0.047(3) A 2
O O2 0.1971(2) 1.2428(2) 0.72136(16) 0.0647(8) Uani d 1 A 1
C C9 0.3844(4) 1.3093(7) 0.7638(4) 0.140(3) Uani d 1 A 1
H H9A 0.4190 1.2459 0.8031 0.211 Uiso calc 1 A 1
H H9B 0.4260 1.3803 0.7787 0.211 Uiso calc 1 A 1
H H9C 0.3730 1.2858 0.7055 0.211 Uiso calc 1 A 1
C C10 0.2382(6) 1.4660(5) 0.7056(4) 0.130(2) Uani d 1 A 1
H H10A 0.2309 1.4449 0.6478 0.195 Uiso calc 1 A 1
H H10B 0.2922 1.5238 0.7291 0.195 Uiso calc 1 A 1
H H10C 0.1748 1.4994 0.7041 0.195 Uiso calc 1 A 1
S S1 0.10833(14) 1.36039(10) 0.46674(8) 0.1039(6) Uani d 1 . .
O O1 0.0925(2) 1.1303(2) 0.42720(15) 0.0574(7) Uani d 1 . .
N N2 0.1421(3) 1.1611(3) 0.56291(19) 0.0557(8) Uani d 1 . .
N N1 0.1384(2) 1.0401(2) 0.55250(17) 0.0506(7) Uani d 1 . .
N N3 0.0448(2) 0.9170(2) 0.33922(16) 0.0397(6) Uani d 1 . .
C C1 0.1091(3) 1.0258(3) 0.4711(2) 0.0444(8) Uani d 1 . .
C C6 0.0494(3) 0.7019(3) 0.3399(2) 0.0520(9) Uani d 1 . .
C C4 0.1181(3) 0.8082(3) 0.4726(2) 0.0548(9) Uani d 1 . .
H H4 0.1506 0.8106 0.5328 0.066 Uiso calc 1 . .
C C7 0.0238(4) 0.5931(3) 0.2927(2) 0.0690(12) Uani d 1 . .
H H7 0.0409 0.5206 0.3223 0.083 Uiso calc 1 . .
C C5 0.0973(3) 0.7028(3) 0.4299(2) 0.0614(11) Uani d 1 . .
H H5 0.1148 0.6311 0.4606 0.074 Uiso calc 1 . .
C C2 0.1163(3) 1.2176(3) 0.4891(2) 0.0598(10) Uani d 1 . .
C C8 0.0250(3) 0.8122(3) 0.2969(2) 0.0425(7) Uani d 1 . .
C C3 0.0899(3) 0.9131(3) 0.4245(2) 0.0439(8) Uani d 1 . .
H H2 0.164(3) 1.195(3) 0.616(3) 0.062(11) Uiso d 1 . .

loop_
_atom_site_aniso_label
_atom_site_aniso_U_11
_atom_site_aniso_U_22
_atom_site_aniso_U_33
_atom_site_aniso_U_12
_atom_site_aniso_U_13
_atom_site_aniso_U_23
S2 0.1324(13) 0.1011(10) 0.0456(6) -0.0709(9) 0.0373(7) -0.0308(6)
O2 0.0782(19) 0.0651(16) 0.0492(14) -0.0269(14) 0.0228(13) -0.0169(12)
C9 0.090(4) 0.188(7) 0.113(5) -0.065(5) 0.007(4) 0.027(5)
C10 0.185(7) 0.066(3) 0.157(6) -0.052(4) 0.085(5) -0.023(4)
S1 0.1906(17) 0.0392(6) 0.0635(7) -0.0070(7) 0.0292(9) 0.0048(5)
O1 0.0884(19) 0.0388(13) 0.0382(13) -0.0047(12) 0.0170(13) 0.0007(10)
N2 0.081(2) 0.0418(16) 0.0369(16) -0.0088(15) 0.0144(15) -0.0045(13)
N1 0.069(2) 0.0379(14) 0.0381(15) -0.0046(14) 0.0135(14) 0.0010(11)
N3 0.0452(16) 0.0351(14) 0.0379(14) 0.0002(11) 0.0151(12) 0.0014(10)
C1 0.052(2) 0.0377(17) 0.0382(18) -0.0035(15) 0.0123(15) 0.0050(13)
C6 0.069(2) 0.0350(17) 0.0465(19) 0.0037(16) 0.0168(17) 0.0037(14)
C4 0.069(3) 0.050(2) 0.0354(18) 0.0045(18) 0.0087(17) 0.0039(15)
C7 0.109(4) 0.0306(17) 0.058(2) 0.004(2) 0.022(2) 0.0056(15)
C5 0.088(3) 0.0379(19) 0.047(2) 0.0087(19) 0.014(2) 0.0112(15)
C2 0.085(3) 0.044(2) 0.044(2) -0.0051(19) 0.0176(19) -0.0021(15)
C8 0.051(2) 0.0338(16) 0.0416(17) 0.0002(14) 0.0163(15) 0.0008(13)
C3 0.053(2) 0.0374(17) 0.0399(17) -0.0011(15) 0.0162(16) 0.0014(13)

loop_
_atom_type_symbol
_atom_type_description
_atom_type_scat_dispersion_real
_atom_type_scat_dispersion_imag
_atom_type_scat_source
C C 0.0033 0.0016 'International Tables Vol C Tables 4.2.6.8 and 6.1.1.4'
H H 0 0 'International Tables Vol C Tables 4.2.6.8 and 6.1.1.4'
N N 0.0061 0.0033 'International Tables Vol C Tables 4.2.6.8 and 6.1.1.4'
O O 0.0106 0.006 'International Tables Vol C Tables 4.2.6.8 and 6.1.1.4'
S S 0.1246 0.1234 'International Tables Vol C Tables 4.2.6.8 and 6.1.1.4'

loop_
_geom_angle_atom_site_label_1
_geom_angle_atom_site_label_2
_geom_angle_atom_site_label_3
_geom_angle_site_symmetry_1
_geom_angle_site_symmetry_3
_geom_angle
O2 S2 C9 . . 106.7(3)
O2 S2 C10 . . 106.7(3)
C9 S2 C10 . . 96.5(3)
S2 C9 H9A . . 109.5
S2 C9 H9B . . 109.5
H9A C9 H9B . . 109.5
S2 C9 H9C . . 109.5
H9A C9 H9C . . 109.5
H9B C9 H9C . . 109.5
S2 C10 H10A . . 109.5
S2 C10 H10B . . 109.5
H10A C10 H10B . . 109.5
S2 C10 H10C . . 109.5
H10A C10 H10C . . 109.5
H10B C10 H10C . . 109.5
C1 O1 C2 . . 105.4(3)
C2 N2 N1 . . 112.1(3)
C2 N2 H2 . . 126(2)
N1 N2 H2 . . 122(2)
C1 N1 N2 . . 104.0(3)
C3 N3 C8 . . 117.2(3)
N1 C1 O1 . . 112.9(3)
N1 C1 C3 . . 126.8(3)
O1 C1 C3 . . 120.2(3)
C5 C6 C8 . . 118.0(3)
C5 C6 C7 . . 121.4(3)
C8 C6 C7 . . 120.6(3)
C5 C4 C3 . . 118.4(3)
C5 C4 H4 . . 120.8
C3 C4 H4 . . 120.8
C7 C7 C6 2 . 121.0(2)
C7 C7 H7 2 . 119.5
C6 C7 H7 . . 119.5
C4 C5 C6 . . 119.6(3)
C4 C5 H5 . . 120.2
C6 C5 H5 . . 120.2
N2 C2 O1 . . 105.5(3)
N2 C2 S1 . . 131.2(3)
O1 C2 S1 . . 123.3(3)
N3 C8 C6 . . 122.5(3)
N3 C8 C8 . 2 119.07(17)
C6 C8 C8 . 2 118.39(19)
N3 C3 C4 . . 124.3(3)
N3 C3 C1 . . 117.6(3)
C4 C3 C1 . . 118.1(3)

loop_
_geom_bond_atom_site_label_1
_geom_bond_atom_site_label_2
_geom_bond_site_symmetry_2
_geom_bond_distance
S2 O2 . 1.474(3)
S2 C9 . 1.719(7)
S2 C10 . 1.751(6)
C9 H9A . 0.9600
C9 H9B . 0.9600
C9 H9C . 0.9600
C10 H10A . 0.9600
C10 H10B . 0.9600
C10 H10C . 0.9600
S1 C2 . 1.631(4)
O1 C1 . 1.348(4)
O1 C2 . 1.365(4)
N2 C2 . 1.305(5)
N2 N1 . 1.360(4)
N2 H2 . 0.89(4)
N1 C1 . 1.269(4)
N3 C3 . 1.317(4)
N3 C8 . 1.338(4)
C1 C3 . 1.449(4)
C6 C5 . 1.389(5)
C6 C8 . 1.400(4)
C6 C7 . 1.416(5)
C4 C5 . 1.348(5)
C4 C3 . 1.387(5)
C4 H4 . 0.9300
C7 C7 2 1.321(8)
C7 H7 . 0.9300
C5 H5 . 0.9300
C8 C8 2 1.448(6)

loop_
_geom_hbond_atom_site_label_D
_geom_hbond_atom_site_label_H
_geom_hbond_atom_site_label_A
_geom_hbond_site_symmetry_A
_geom_hbond_distance_DH
_geom_hbond_distance_HA
_geom_hbond_distance_DA
_geom_hbond_angle_DHA
N2 H2 O2 . 0.89(4) 1.73(4) 2.617(4) 172(4)
C9 H9C O1 7_576 0.96 2.62 3.399(7) 138.4
C10 H10B O2 4_556 0.96 2.57 3.317(6) 135.3
N2 H2 S2B . 0.89(4) 2.36(5) 3.10(3) 140(3)

loop_
_geom_torsion_atom_site_label_1
_geom_torsion_atom_site_label_2
_geom_torsion_atom_site_label_3
_geom_torsion_atom_site_label_4
_geom_torsion_site_symmetry_4
_geom_torsion
C2 N2 N1 C1 . -0.5(5)
N2 N1 C1 O1 . -0.5(4)
N2 N1 C1 C3 . -178.3(3)
C2 O1 C1 N1 . 1.3(4)
C2 O1 C1 C3 . 179.2(3)
C5 C6 C7 C7 2 178.4(6)
C8 C6 C7 C7 2 -0.2(8)
C3 C4 C5 C6 . 0.5(6)
C8 C6 C5 C4 . 0.3(6)
C7 C6 C5 C4 . -178.4(4)
N1 N2 C2 O1 . 1.2(5)
N1 N2 C2 S1 . 179.8(4)
C1 O1 C2 N2 . -1.5(4)
C1 O1 C2 S1 . 179.8(3)
C3 N3 C8 C6 . 0.7(5)
C3 N3 C8 C8 2 179.7(4)
C5 C6 C8 N3 . -0.9(6)
C7 C6 C8 N3 . 177.8(4)
C5 C6 C8 C8 2 -180.0(4)
C7 C6 C8 C8 2 -1.3(6)
C8 N3 C3 C4 . 0.2(5)
C8 N3 C3 C1 . -178.3(3)
C5 C4 C3 N3 . -0.8(6)
C5 C4 C3 C1 . 177.7(4)
N1 C1 C3 N3 . 169.7(4)
O1 C1 C3 N3 . -7.9(5)
N1 C1 C3 C4 . -9.0(6)
O1 C1 C3 C4 . 173.4(3)
